data_7031019
loop_
_publ_author_name
'Li, Bin'
'Li, Yan'
'Zhao, Na'
'Chen, Yuefei'
'Chen, Yujue'
'Fu, Gang'
'Zhu, Hongping'
'Ding, Yuqiang'

_publ_section_title
;
 Synthesis, structure and a nucleophilic coordination reaction of
 Germanetellurones.
;
_journal_issue 31
_journal_name_full 'Dalton transactions (Cambridge, England : 2003)'
_journal_page_first 12100
_journal_page_last 12108
_journal_paper_doi 10.1039/c4dt00937a
_journal_volume 43
_journal_year 2014
_chemical_formula_sum 'C36 H44 Au F5 Ge N2 S'
_chemical_formula_weight 901.35
_chemical_name_systematic
; 
 ? 
;
_space_group_IT_number 2
_symmetry_cell_setting triclinic
_symmetry_space_group_name_Hall '-P 1'
_symmetry_space_group_name_H-M 'P -1'
_atom_sites_solution_hydrogens geom
_atom_sites_solution_primary direct
_atom_sites_solution_secondary difmap
_audit_creation_method SHELXL-97
_cell_angle_alpha 66.571(5)
_cell_angle_beta 74.778(4)
_cell_angle_gamma 84.434(4)
_cell_formula_units_Z 2
_cell_length_a 10.1603(4)
_cell_length_b 12.8671(7)
_cell_length_c 15.0468(9)
_cell_measurement_reflns_used 4774
_cell_measurement_temperature 173(2)
_cell_measurement_theta_max 29.0337
_cell_measurement_theta_min 2.6841
_cell_volume 1741.55(17)
_computing_cell_refinement CrysAlisPro
_computing_data_collection CrysAlisPro
_computing_data_reduction CrysAlisPro
_computing_molecular_graphics 'Bruker SHELXTL'
_computing_publication_material 'Bruker SHELXTL'
_computing_structure_refinement 'SHELXL-97 (Sheldrick, 1997)'
_computing_structure_solution 'SHELXS-97 (Sheldrick, 1990)'
_diffrn_ambient_temperature 173(2)
_diffrn_detector_area_resol_mean 16.1093
_diffrn_measured_fraction_theta_full 0.999
_diffrn_measured_fraction_theta_max 0.999
_diffrn_measurement_device_type 'Xcalibur, Sapphire3, Gemini ultra'
_diffrn_measurement_method 'phi and omega scans'
_diffrn_radiation_monochromator graphite
_diffrn_radiation_source 'Enhanced (Mo) X-ray Source'
_diffrn_radiation_type MoK\a
_diffrn_radiation_wavelength 0.71073
_diffrn_reflns_av_R_equivalents 0.0982
_diffrn_reflns_av_sigmaI/netI 0.1106
_diffrn_reflns_limit_h_max 12
_diffrn_reflns_limit_h_min -12
_diffrn_reflns_limit_k_max 15
_diffrn_reflns_limit_k_min -15
_diffrn_reflns_limit_l_max 18
_diffrn_reflns_limit_l_min -18
_diffrn_reflns_number 20968
_diffrn_reflns_theta_full 26.00
_diffrn_reflns_theta_max 26.00
_diffrn_reflns_theta_min 2.69
_exptl_absorpt_coefficient_mu 5.185
_exptl_absorpt_correction_T_max 0.6251
_exptl_absorpt_correction_T_min 0.2309
_exptl_absorpt_correction_type multi-scan
_exptl_absorpt_process_details empirical
_exptl_crystal_colour yellow
_exptl_crystal_density_diffrn 1.719
_exptl_crystal_density_meas ?
_exptl_crystal_density_method 'not measured'
_exptl_crystal_description rectangular
_exptl_crystal_F_000 892
_exptl_crystal_size_max 0.40
_exptl_crystal_size_mid 0.20
_exptl_crystal_size_min 0.10
_refine_diff_density_max 1.736
_refine_diff_density_min -1.275
_refine_diff_density_rms 0.188
_refine_ls_extinction_method none
_refine_ls_goodness_of_fit_ref 1.010
_refine_ls_hydrogen_treatment 'refined in a riding mode to the carrier atom'
_refine_ls_matrix_type full
_refine_ls_number_parameters 426
_refine_ls_number_reflns 6838
_refine_ls_number_restraints 0
_refine_ls_restrained_S_all 1.010
_refine_ls_R_factor_all 0.0799
_refine_ls_R_factor_gt 0.0574
_refine_ls_shift/su_max 0.040
_refine_ls_shift/su_mean 0.000
_refine_ls_structure_factor_coef Fsqd
_refine_ls_weighting_details 'calc w=1/[\s^2^(Fo^2^)+(0.0306P)^2^+0.0000P] where P=(Fo^2^+2Fc^2^)/3'
_refine_ls_weighting_scheme calc
_refine_ls_wR_factor_gt 0.1016
_refine_ls_wR_factor_ref 0.1099
_reflns_number_gt 5385
_reflns_number_total 6838
_reflns_threshold_expression >2sigma(I)
_cod_data_source_file c4dt00937a2.cif
_cod_data_source_block compound_8
_cod_depositor_comments
;Adding full bibliography for 7031013--7031020.cif.

The following automatic conversions were performed:

'_exptl_crystal_density_meas' value 'not measured' was changed to '?'
- the value is perceived as not measured.

Automatic conversion script
Id: cif_fix_values 3008 2015-01-20 13:52:24Z robertas 
;
_cod_original_cell_volume 1741.55(16)
_cod_original_sg_symbol_H-M P-1
_cod_database_code 7031019

loop_
_symmetry_equiv_pos_as_xyz
'x, y, z'
'-x, -y, -z'

loop_
_atom_site_label
_atom_site_type_symbol
_atom_site_fract_x
_atom_site_fract_y
_atom_site_fract_z
_atom_site_U_iso_or_equiv
_atom_site_adp_type
_atom_site_occupancy
_atom_site_symmetry_multiplicity
_atom_site_calc_flag
_atom_site_refinement_flags
Au1 Au -0.27001(3) 0.87610(3) 0.25709(2) 0.02688(11) Uani 1 1 d .
Ge1 Ge 0.00642(7) 0.69427(7) 0.31672(6) 0.01845(18) Uani 1 1 d .
S1 S -0.20348(18) 0.68943(18) 0.31774(15) 0.0260(5) Uani 1 1 d .
F1 F -0.1828(5) 1.1086(5) 0.2568(4) 0.0504(14) Uani 1 1 d .
F2 F -0.3063(6) 1.3084(5) 0.2237(4) 0.0595(16) Uani 1 1 d .
F3 F -0.5487(5) 1.3432(5) 0.1729(4) 0.0537(15) Uani 1 1 d .
F4 F -0.6642(5) 1.1753(5) 0.1527(4) 0.0491(14) Uani 1 1 d .
F5 F -0.5398(5) 0.9778(5) 0.1794(4) 0.0478(14) Uani 1 1 d .
N1 N 0.1174(5) 0.7691(5) 0.1867(4) 0.0195(14) Uani 1 1 d .
N2 N 0.0380(5) 0.7964(5) 0.3724(4) 0.0176(13) Uani 1 1 d .
C1 C 0.1922(8) 0.9423(7) 0.0388(6) 0.038(2) Uani 1 1 d .
H1A H 0.1357 0.9286 0.0009 0.057 Uiso 1 1 calc R
H1B H 0.2845 0.9142 0.0213 0.057 Uiso 1 1 calc R
H1C H 0.1963 1.0238 0.0226 0.057 Uiso 1 1 calc R
C2 C 0.1319(7) 0.8823(6) 0.1476(5) 0.0199(16) Uani 1 1 d .
C3 C 0.0941(7) 0.9449(6) 0.2081(5) 0.0215(17) Uani 1 1 d .
H3A H 0.0893 1.0246 0.1738 0.026 Uiso 1 1 calc R
C4 C 0.0634(7) 0.9059(6) 0.3102(6) 0.0206(17) Uani 1 1 d .
C5 C 0.0591(8) 0.9939(7) 0.3549(6) 0.0260(18) Uani 1 1 d .
H5A H 0.1006 0.9626 0.4121 0.039 Uiso 1 1 calc R
H5B H -0.0358 1.0139 0.3772 0.039 Uiso 1 1 calc R
H5C H 0.1099 1.0617 0.3044 0.039 Uiso 1 1 calc R
C6 C 0.0866(7) 0.5488(6) 0.3734(6) 0.0263(18) Uani 1 1 d .
H6A H 0.1288 0.5483 0.4252 0.039 Uiso 1 1 calc R
H6B H 0.1562 0.5340 0.3209 0.039 Uiso 1 1 calc R
H6C H 0.0157 0.4899 0.4031 0.039 Uiso 1 1 calc R
C11 C 0.1848(7) 0.7009(6) 0.1306(5) 0.0219(17) Uani 1 1 d .
C12 C 0.3219(7) 0.6724(7) 0.1267(6) 0.0272(19) Uani 1 1 d .
C13 C 0.3806(8) 0.6025(8) 0.0796(6) 0.038(2) Uani 1 1 d .
H13A H 0.4737 0.5825 0.0771 0.046 Uiso 1 1 calc R
C14 C 0.3085(8) 0.5596(8) 0.0353(6) 0.038(2) Uani 1 1 d .
H14A H 0.3516 0.5099 0.0038 0.046 Uiso 1 1 calc R
C15 C 0.1756(8) 0.5888(7) 0.0369(6) 0.037(2) Uani 1 1 d .
H15A H 0.1269 0.5598 0.0057 0.045 Uiso 1 1 calc R
C16 C 0.1097(7) 0.6608(7) 0.0838(5) 0.0261(18) Uani 1 1 d .
C21 C 0.0236(7) 0.7595(6) 0.4794(6) 0.0226(17) Uani 1 1 d .
C22 C 0.1389(7) 0.7189(7) 0.5175(6) 0.0243(18) Uani 1 1 d .
C23 C 0.1238(8) 0.6874(7) 0.6184(6) 0.0290(19) Uani 1 1 d .
H23A H 0.2011 0.6603 0.6453 0.035 Uiso 1 1 calc R
C24 C 0.0012(8) 0.6939(7) 0.6815(6) 0.034(2) Uani 1 1 d .
H24A H -0.0062 0.6724 0.7508 0.041 Uiso 1 1 calc R
C25 C -0.1099(8) 0.7318(7) 0.6431(6) 0.0267(18) Uani 1 1 d .
H25A H -0.1952 0.7345 0.6871 0.032 Uiso 1 1 calc R
C26 C -0.1031(7) 0.7664(6) 0.5429(5) 0.0200(17) Uani 1 1 d .
C31 C -0.3535(8) 1.0304(7) 0.2192(6) 0.0298(19) Uani 1 1 d .
C32 C -0.3036(8) 1.1200(8) 0.2287(6) 0.035(2) Uani 1 1 d .
C33 C -0.3627(9) 1.2258(7) 0.2126(6) 0.035(2) Uani 1 1 d .
C34 C -0.4849(8) 1.2428(8) 0.1869(6) 0.035(2) Uani 1 1 d .
C35 C -0.5419(7) 1.1583(8) 0.1760(6) 0.032(2) Uani 1 1 d .
C36 C -0.4760(8) 1.0581(8) 0.1913(6) 0.032(2) Uani 1 1 d .
C121 C 0.4103(7) 0.7161(8) 0.1711(6) 0.033(2) Uani 1 1 d .
H12A H 0.3518 0.7627 0.2057 0.040 Uiso 1 1 calc R
C122 C 0.4701(8) 0.6203(9) 0.2479(7) 0.053(3) Uani 1 1 d .
H12B H 0.3960 0.5761 0.3032 0.080 Uiso 1 1 calc R
H12C H 0.5285 0.6521 0.2736 0.080 Uiso 1 1 calc R
H12D H 0.5242 0.5712 0.2165 0.080 Uiso 1 1 calc R
C123 C 0.5264(8) 0.7922(9) 0.0899(7) 0.046(3) Uani 1 1 d .
H12E H 0.4879 0.8593 0.0454 0.069 Uiso 1 1 calc R
H12F H 0.5807 0.7501 0.0512 0.069 Uiso 1 1 calc R
H12G H 0.5847 0.8156 0.1213 0.069 Uiso 1 1 calc R
C161 C -0.0374(7) 0.6941(7) 0.0780(5) 0.0261(18) Uani 1 1 d .
H16A H -0.0707 0.7446 0.1153 0.031 Uiso 1 1 calc R
C162 C -0.0426(9) 0.7597(9) -0.0315(6) 0.051(3) Uani 1 1 d .
H16B H -0.1371 0.7808 -0.0348 0.077 Uiso 1 1 calc R
H16C H -0.0081 0.7118 -0.0694 0.077 Uiso 1 1 calc R
H16D H 0.0140 0.8282 -0.0602 0.077 Uiso 1 1 calc R
C163 C -0.1295(8) 0.5902(8) 0.1254(7) 0.042(2) Uani 1 1 d .
H16E H -0.1246 0.5490 0.1950 0.063 Uiso 1 1 calc R
H16F H -0.0996 0.5408 0.0884 0.063 Uiso 1 1 calc R
H16G H -0.2237 0.6138 0.1234 0.063 Uiso 1 1 calc R
C221 C 0.2787(7) 0.7140(7) 0.4511(6) 0.0258(18) Uani 1 1 d .
H22A H 0.2657 0.7113 0.3884 0.031 Uiso 1 1 calc R
C222 C 0.3576(7) 0.6085(7) 0.5010(6) 0.033(2) Uani 1 1 d .
H22B H 0.3032 0.5406 0.5203 0.050 Uiso 1 1 calc R
H22C H 0.3761 0.6117 0.5606 0.050 Uiso 1 1 calc R
H22D H 0.4441 0.6056 0.4541 0.050 Uiso 1 1 calc R
C223 C 0.3602(8) 0.8215(8) 0.4227(7) 0.046(3) Uani 1 1 d .
H22E H 0.3121 0.8878 0.3858 0.069 Uiso 1 1 calc R
H22F H 0.4507 0.8175 0.3806 0.069 Uiso 1 1 calc R
H22G H 0.3699 0.8278 0.4834 0.069 Uiso 1 1 calc R
C261 C -0.2324(7) 0.8060(7) 0.5056(6) 0.0271(19) Uani 1 1 d .
H26A H -0.2085 0.8268 0.4318 0.032 Uiso 1 1 calc R
C262 C -0.2929(9) 0.9106(8) 0.5266(7) 0.041(2) Uani 1 1 d .
H26B H -0.3731 0.9359 0.4990 0.061 Uiso 1 1 calc R
H26C H -0.2244 0.9715 0.4952 0.061 Uiso 1 1 calc R
H26D H -0.3197 0.8910 0.5988 0.061 Uiso 1 1 calc R
C263 C -0.3397(8) 0.7122(8) 0.5542(6) 0.039(2) Uani 1 1 d .
H26E H -0.3019 0.6452 0.5412 0.058 Uiso 1 1 calc R
H26F H -0.4195 0.7382 0.5263 0.058 Uiso 1 1 calc R
H26G H -0.3669 0.6929 0.6265 0.058 Uiso 1 1 calc R

loop_
_atom_site_aniso_label
_atom_site_aniso_U_11
_atom_site_aniso_U_22
_atom_site_aniso_U_33
_atom_site_aniso_U_23
_atom_site_aniso_U_13
_atom_site_aniso_U_12
Au1 0.02447(17) 0.0302(2) 0.02785(19) -0.01236(14) -0.00783(13) 0.00056(13)
Ge1 0.0209(4) 0.0156(5) 0.0196(4) -0.0079(3) -0.0036(3) -0.0025(3)
S1 0.0237(10) 0.0280(13) 0.0310(11) -0.0146(10) -0.0069(9) -0.0058(9)
F1 0.041(3) 0.054(4) 0.064(4) -0.019(3) -0.029(3) -0.003(3)
F2 0.076(4) 0.043(4) 0.078(4) -0.030(3) -0.038(3) -0.001(3)
F3 0.061(3) 0.037(4) 0.055(4) -0.014(3) -0.012(3) 0.014(3)
F4 0.038(3) 0.052(4) 0.053(3) -0.014(3) -0.018(3) 0.007(3)
F5 0.043(3) 0.046(4) 0.065(4) -0.025(3) -0.026(3) 0.001(3)
N1 0.018(3) 0.018(4) 0.020(3) -0.004(3) -0.003(3) -0.005(3)
N2 0.015(3) 0.022(4) 0.020(3) -0.014(3) -0.003(2) -0.002(3)
C1 0.046(5) 0.026(5) 0.034(5) -0.010(4) -0.002(4) 0.000(4)
C2 0.021(4) 0.010(4) 0.024(4) -0.003(3) -0.003(3) -0.007(3)
C3 0.024(4) 0.011(4) 0.025(4) -0.003(3) -0.004(3) 0.000(3)
C4 0.017(4) 0.018(5) 0.027(4) -0.009(4) -0.005(3) -0.005(3)
C5 0.036(4) 0.020(5) 0.027(4) -0.015(4) -0.007(4) -0.001(4)
C6 0.033(4) 0.020(5) 0.026(4) -0.007(4) -0.008(4) -0.005(4)
C11 0.034(4) 0.013(4) 0.016(4) -0.003(3) -0.003(3) -0.003(3)
C12 0.023(4) 0.024(5) 0.027(5) -0.004(4) -0.002(3) -0.002(3)
C13 0.031(5) 0.041(6) 0.046(6) -0.026(5) -0.004(4) 0.012(4)
C14 0.048(5) 0.035(6) 0.039(5) -0.025(5) -0.010(4) 0.013(4)
C15 0.046(5) 0.033(6) 0.038(5) -0.020(4) -0.011(4) 0.004(4)
C16 0.034(4) 0.031(5) 0.016(4) -0.012(4) -0.009(3) 0.005(4)
C21 0.028(4) 0.016(4) 0.029(4) -0.012(4) -0.008(3) -0.008(3)
C22 0.024(4) 0.025(5) 0.030(5) -0.013(4) -0.011(3) -0.003(3)
C23 0.033(4) 0.036(5) 0.030(5) -0.016(4) -0.020(4) 0.000(4)
C24 0.043(5) 0.043(6) 0.021(4) -0.012(4) -0.012(4) -0.009(4)
C25 0.030(4) 0.026(5) 0.028(5) -0.013(4) -0.006(4) -0.003(4)
C26 0.024(4) 0.017(4) 0.028(4) -0.013(3) -0.013(3) -0.003(3)
C31 0.038(5) 0.029(5) 0.023(4) -0.009(4) -0.012(4) 0.004(4)
C32 0.033(5) 0.035(6) 0.036(5) -0.010(4) -0.012(4) -0.001(4)
C33 0.048(5) 0.025(5) 0.030(5) -0.006(4) -0.014(4) -0.005(4)
C34 0.044(5) 0.031(6) 0.025(5) -0.008(4) -0.010(4) 0.013(4)
C35 0.022(4) 0.044(6) 0.031(5) -0.016(4) -0.009(4) 0.009(4)
C36 0.032(5) 0.032(6) 0.033(5) -0.012(4) -0.009(4) -0.003(4)
C121 0.020(4) 0.043(6) 0.040(5) -0.025(5) 0.000(4) 0.001(4)
C122 0.033(5) 0.087(9) 0.045(6) -0.026(6) -0.017(4) 0.001(5)
C123 0.028(5) 0.062(7) 0.047(6) -0.025(5) 0.003(4) -0.009(5)
C161 0.037(4) 0.025(5) 0.024(4) -0.016(4) -0.011(4) 0.007(4)
C162 0.050(6) 0.070(8) 0.036(6) -0.024(5) -0.016(5) 0.016(5)
C163 0.042(5) 0.041(6) 0.053(6) -0.026(5) -0.017(5) 0.000(4)
C221 0.026(4) 0.028(5) 0.029(5) -0.011(4) -0.016(4) -0.001(4)
C222 0.027(4) 0.025(5) 0.047(6) -0.011(4) -0.016(4) 0.006(4)
C223 0.029(5) 0.033(6) 0.057(7) -0.002(5) -0.005(4) -0.005(4)
C261 0.025(4) 0.031(5) 0.034(5) -0.022(4) -0.011(4) 0.010(4)
C262 0.045(5) 0.041(6) 0.046(6) -0.028(5) -0.017(4) 0.016(4)
C263 0.036(5) 0.052(7) 0.030(5) -0.019(5) -0.005(4) -0.003(4)

loop_
_atom_type_symbol
_atom_type_description
_atom_type_scat_dispersion_real
_atom_type_scat_dispersion_imag
_atom_type_scat_source
C C 0.0033 0.0016 'International Tables Vol C Tables 4.2.6.8 and 6.1.1.4'
H H 0.0000 0.0000 'International Tables Vol C Tables 4.2.6.8 and 6.1.1.4'
N N 0.0061 0.0033 'International Tables Vol C Tables 4.2.6.8 and 6.1.1.4'
F F 0.0171 0.0103 'International Tables Vol C Tables 4.2.6.8 and 6.1.1.4'
S S 0.1246 0.1234 'International Tables Vol C Tables 4.2.6.8 and 6.1.1.4'
Ge Ge 0.1547 1.8001 'International Tables Vol C Tables 4.2.6.8 and 6.1.1.4'
Au Au -2.0133 8.8022 'International Tables Vol C Tables 4.2.6.8 and 6.1.1.4'

loop_
_geom_angle_atom_site_label_1
_geom_angle_atom_site_label_2
_geom_angle_atom_site_label_3
_geom_angle
C31 Au1 S1 171.7(2)
N1 Ge1 N2 97.3(3)
N1 Ge1 C6 107.0(3)
N2 Ge1 C6 111.9(3)
N1 Ge1 S1 112.49(18)
N2 Ge1 S1 111.75(17)
C6 Ge1 S1 115.0(2)
Ge1 S1 Au1 105.67(8)
C2 N1 C11 121.4(6)
C2 N1 Ge1 120.4(5)
C11 N1 Ge1 118.3(5)
C4 N2 C21 121.3(6)
C4 N2 Ge1 117.4(5)
C21 N2 Ge1 121.0(5)
C2 C1 H1A 109.5
C2 C1 H1B 109.5
H1A C1 H1B 109.5
C2 C1 H1C 109.5
H1A C1 H1C 109.5
H1B C1 H1C 109.5
N1 C2 C3 121.0(7)
N1 C2 C1 119.7(7)
C3 C2 C1 119.2(7)
C4 C3 C2 128.3(7)
C4 C3 H3A 115.8
C2 C3 H3A 115.8
N2 C4 C3 124.7(7)
N2 C4 C5 118.7(6)
C3 C4 C5 116.6(7)
C4 C5 H5A 109.5
C4 C5 H5B 109.5
H5A C5 H5B 109.5
C4 C5 H5C 109.5
H5A C5 H5C 109.5
H5B C5 H5C 109.5
Ge1 C6 H6A 109.5
Ge1 C6 H6B 109.5
H6A C6 H6B 109.5
Ge1 C6 H6C 109.5
H6A C6 H6C 109.5
H6B C6 H6C 109.5
C12 C11 C16 120.6(7)
C12 C11 N1 119.6(7)
C16 C11 N1 119.7(6)
C13 C12 C11 118.9(7)
C13 C12 C121 117.5(7)
C11 C12 C121 123.6(7)
C12 C13 C14 121.7(8)
C12 C13 H13A 119.1
C14 C13 H13A 119.1
C15 C14 C13 119.9(8)
C15 C14 H14A 120.1
C13 C14 H14A 120.1
C14 C15 C16 121.0(8)
C14 C15 H15A 119.5
C16 C15 H15A 119.5
C15 C16 C11 117.8(7)
C15 C16 C161 117.9(7)
C11 C16 C161 124.2(7)
C22 C21 C26 120.7(7)
C22 C21 N2 118.8(6)
C26 C21 N2 120.5(6)
C23 C22 C21 117.8(7)
C23 C22 C221 119.6(6)
C21 C22 C221 122.5(7)
C24 C23 C22 122.3(7)
C24 C23 H23A 118.9
C22 C23 H23A 118.9
C25 C24 C23 118.9(7)
C25 C24 H24A 120.6
C23 C24 H24A 120.6
C24 C25 C26 122.5(7)
C24 C25 H25A 118.8
C26 C25 H25A 118.8
C25 C26 C21 117.8(7)
C25 C26 C261 119.5(7)
C21 C26 C261 122.7(6)
C32 C31 C36 110.8(8)
C32 C31 Au1 123.6(6)
C36 C31 Au1 125.2(7)
C31 C32 F1 119.5(8)
C31 C32 C33 126.7(8)
F1 C32 C33 113.7(8)
F2 C33 C34 120.1(8)
F2 C33 C32 122.6(7)
C34 C33 C32 117.2(8)
F3 C34 C35 120.3(8)
F3 C34 C33 119.8(8)
C35 C34 C33 119.9(8)
F4 C35 C36 121.6(8)
F4 C35 C34 119.3(8)
C36 C35 C34 119.0(7)
C35 C36 F5 115.5(7)
C35 C36 C31 126.3(8)
F5 C36 C31 118.2(8)
C12 C121 C122 112.0(7)
C12 C121 C123 111.5(7)
C122 C121 C123 109.3(7)
C12 C121 H12A 108.0
C122 C121 H12A 108.0
C123 C121 H12A 108.0
C121 C122 H12B 109.5
C121 C122 H12C 109.5
H12B C122 H12C 109.5
C121 C122 H12D 109.5
H12B C122 H12D 109.5
H12C C122 H12D 109.5
C121 C123 H12E 109.5
C121 C123 H12F 109.5
H12E C123 H12F 109.5
C121 C123 H12G 109.5
H12E C123 H12G 109.5
H12F C123 H12G 109.5
C163 C161 C16 110.9(7)
C163 C161 C162 110.4(7)
C16 C161 C162 109.8(6)
C163 C161 H16A 108.5
C16 C161 H16A 108.5
C162 C161 H16A 108.5
C161 C162 H16B 109.5
C161 C162 H16C 109.5
H16B C162 H16C 109.5
C161 C162 H16D 109.5
H16B C162 H16D 109.5
H16C C162 H16D 109.5
C161 C163 H16E 109.5
C161 C163 H16F 109.5
H16E C163 H16F 109.5
C161 C163 H16G 109.5
H16E C163 H16G 109.5
H16F C163 H16G 109.5
C22 C221 C222 112.0(6)
C22 C221 C223 109.8(7)
C222 C221 C223 110.4(6)
C22 C221 H22A 108.2
C222 C221 H22A 108.2
C223 C221 H22A 108.2
C221 C222 H22B 109.5
C221 C222 H22C 109.5
H22B C222 H22C 109.5
C221 C222 H22D 109.5
H22B C222 H22D 109.5
H22C C222 H22D 109.5
C221 C223 H22E 109.5
C221 C223 H22F 109.5
H22E C223 H22F 109.5
C221 C223 H22G 109.5
H22E C223 H22G 109.5
H22F C223 H22G 109.5
C263 C261 C26 111.0(7)
C263 C261 C262 109.0(6)
C26 C261 C262 111.5(6)
C263 C261 H26A 108.4
C26 C261 H26A 108.4
C262 C261 H26A 108.4
C261 C262 H26B 109.5
C261 C262 H26C 109.5
H26B C262 H26C 109.5
C261 C262 H26D 109.5
H26B C262 H26D 109.5
H26C C262 H26D 109.5
C261 C263 H26E 109.5
C261 C263 H26F 109.5
H26E C263 H26F 109.5
C261 C263 H26G 109.5
H26E C263 H26G 109.5
H26F C263 H26G 109.5

loop_
_geom_bond_atom_site_label_1
_geom_bond_atom_site_label_2
_geom_bond_distance
Au1 C31 2.004(8)
Au1 S1 2.308(2)
Ge1 N1 1.892(6)
Ge1 N2 1.905(6)
Ge1 C6 1.922(8)
Ge1 S1 2.1354(19)
F1 C32 1.377(9)
F2 C33 1.339(9)
F3 C34 1.351(10)
F4 C35 1.353(8)
F5 C36 1.364(9)
N1 C2 1.343(9)
N1 C11 1.456(9)
N2 C4 1.350(9)
N2 C21 1.456(9)
C1 C2 1.486(10)
C1 H1A 0.9800
C1 H1B 0.9800
C1 H1C 0.9800
C2 C3 1.401(10)
C3 C4 1.370(10)
C3 H3A 0.9500
C4 C5 1.522(10)
C5 H5A 0.9800
C5 H5B 0.9800
C5 H5C 0.9800
C6 H6A 0.9800
C6 H6B 0.9800
C6 H6C 0.9800
C11 C12 1.398(10)
C11 C16 1.411(10)
C12 C13 1.359(11)
C12 C121 1.511(11)
C13 C14 1.383(11)
C13 H13A 0.9500
C14 C15 1.363(11)
C14 H14A 0.9500
C15 C16 1.399(11)
C15 H15A 0.9500
C16 C161 1.530(10)
C21 C22 1.403(10)
C21 C26 1.406(10)
C22 C23 1.377(10)
C22 C221 1.519(10)
C23 C24 1.372(10)
C23 H23A 0.9500
C24 C25 1.363(10)
C24 H24A 0.9500
C25 C26 1.376(10)
C25 H25A 0.9500
C26 C261 1.526(9)
C31 C32 1.374(11)
C31 C36 1.386(10)
C32 C33 1.389(12)
C33 C34 1.368(11)
C34 C35 1.364(12)
C35 C36 1.357(11)
C121 C122 1.521(12)
C121 C123 1.536(11)
C121 H12A 1.0000
C122 H12B 0.9800
C122 H12C 0.9800
C122 H12D 0.9800
C123 H12E 0.9800
C123 H12F 0.9800
C123 H12G 0.9800
C161 C163 1.517(11)
C161 C162 1.537(11)
C161 H16A 1.0000
C162 H16B 0.9800
C162 H16C 0.9800
C162 H16D 0.9800
C163 H16E 0.9800
C163 H16F 0.9800
C163 H16G 0.9800
C221 C222 1.531(10)
C221 C223 1.532(11)
C221 H22A 1.0000
C222 H22B 0.9800
C222 H22C 0.9800
C222 H22D 0.9800
C223 H22E 0.9800
C223 H22F 0.9800
C223 H22G 0.9800
C261 C263 1.522(11)
C261 C262 1.537(11)
C261 H26A 1.0000
C262 H26B 0.9800
C262 H26C 0.9800
C262 H26D 0.9800
C263 H26E 0.9800
C263 H26F 0.9800
C263 H26G 0.9800
